data_7118290
loop_
_publ_author_name
'Greulich, Tobias W.'
'Suzuki, Naoya'
'Daniliuc, Constantin G.'
'Fukazawa, Aiko'
'Yamaguchi, Eriko'
'Studer, Armido'
'Yamaguchi, Shigehiro'

_publ_section_title
;
 A biphenyl containing two electron-donating and two electron-accepting
 moieties: a rigid and small donor-acceptor-donor ladder system.
;
_journal_issue 11
_journal_name_full 'Chemical communications (Cambridge, England)'
_journal_page_first 2374
_journal_page_last 2377
_journal_paper_doi 10.1039/c5cc03063c
_journal_volume 52
_journal_year 2016
_chemical_formula_sum 'C46 H39 N2 O P'
_chemical_formula_weight 666.76
_space_group_crystal_system monoclinic
_space_group_IT_number 14
_space_group_name_Hall '-P 2ybc'
_space_group_name_H-M_alt 'P 1 21/c 1'
_symmetry_space_group_name_Hall '-P 2ybc'
_symmetry_space_group_name_H-M 'P 1 21/c 1'
_atom_sites_solution_hydrogens geom
_audit_update_record
;
2015-03-06 deposited with the CCDC.
2016-01-05 downloaded from the CCDC.
;
_cell_angle_alpha 90
_cell_angle_beta 99.194(6)
_cell_angle_gamma 90
_cell_formula_units_Z 4
_cell_length_a 10.7866(11)
_cell_length_b 32.189(3)
_cell_length_c 10.4301(10)
_cell_measurement_reflns_used 9023
_cell_measurement_temperature 100.(2)
_cell_measurement_theta_max 64.9678
_cell_measurement_theta_min 2.7488
_cell_volume 3574.9(6)
_computing_cell_refinement 'SAINT V8.34A (Bruker AXS Inc., 2013)'
_computing_data_collection
;
APEX2 v.2014.1-1 (Bruker AXS Inc., 2014)

;
_computing_data_reduction 'SAINT V8.34A (Bruker AXS Inc., 2013)'
_computing_molecular_graphics 'XP (Sheldrick, 2014)'
_computing_publication_material 'SHELXL-2014 (Sheldrick, 2014)'
_computing_structure_refinement 'SHELXL-2014/7 (Sheldrick, 2014)'
_computing_structure_solution 'SHELXL-2014 (Sheldrick, 2014)'
_diffrn_ambient_temperature 100.(2)
_diffrn_detector_area_resol_mean 10.4167
_diffrn_measured_fraction_theta_full 0.988
_diffrn_measured_fraction_theta_max 0.988
_diffrn_measurement_device_type 'Bruker D8 Venture PHOTON 100 CMOS'
_diffrn_measurement_method 'omega and phi scans'
_diffrn_radiation_monochromator 'MX mirror'
_diffrn_radiation_type 'Cu K\a'
_diffrn_radiation_wavelength 1.54178
_diffrn_reflns_av_R_equivalents 0.1840
_diffrn_reflns_av_unetI/netI 0.1197
_diffrn_reflns_limit_h_max 11
_diffrn_reflns_limit_h_min -11
_diffrn_reflns_limit_k_max 34
_diffrn_reflns_limit_k_min -33
_diffrn_reflns_limit_l_max 11
_diffrn_reflns_limit_l_min -11
_diffrn_reflns_number 29470
_diffrn_reflns_theta_full 57.90
_diffrn_reflns_theta_max 57.90
_diffrn_reflns_theta_min 2.75
_diffrn_source 'Cu ImS'
_diffrn_source_type 'micro focus tube'
_exptl_absorpt_coefficient_mu 0.972
_exptl_absorpt_correction_T_max 0.94
_exptl_absorpt_correction_T_min 0.76
_exptl_absorpt_correction_type multi-scan
_exptl_absorpt_process_details
;
Bruker AXS (2014). SADABS, Version 2014/2, Bruker AXS Inc., Madison, Wisconsin,
USA.
;
_exptl_crystal_colour yellow
_exptl_crystal_density_diffrn 1.239
_exptl_crystal_density_method 'not measured'
_exptl_crystal_description plate
_exptl_crystal_F_000 1408
_exptl_crystal_size_max 0.261
_exptl_crystal_size_mid 0.131
_exptl_crystal_size_min 0.065
_refine_diff_density_max 1.151
_refine_diff_density_min -0.364
_refine_ls_extinction_method none
_refine_ls_goodness_of_fit_ref 1.218
_refine_ls_hydrogen_treatment constr
_refine_ls_matrix_type full
_refine_ls_number_parameters 561
_refine_ls_number_reflns 4911
_refine_ls_number_restraints 320
_refine_ls_restrained_S_all 1.182
_refine_ls_R_factor_all 0.2504
_refine_ls_R_factor_gt 0.1989
_refine_ls_shift/su_max 0.000
_refine_ls_shift/su_mean 0.000
_refine_ls_structure_factor_coef Fsqd
_refine_ls_weighting_details 'w=1/[\s^2^(Fo^2^)+(0.0800P)^2^+41.8516P] where P=(Fo^2^+2Fc^2^)/3'
_refine_ls_weighting_scheme calc
_refine_ls_wR_factor_gt 0.3847
_refine_ls_wR_factor_ref 0.4087
_reflns_number_gt 3244
_reflns_number_total 4911
_reflns_threshold_expression 'I > 2\s(I)'
_cod_data_source_file c5cc03063c2.cif
_cod_data_source_block stu7779
_cod_depositor_comments 'Adding full bibliography for 7118287--7118291.cif.'
_cod_database_code 7118290

loop_
_space_group_symop_operation_xyz
'x, y, z'
'-x, y+1/2, -z+1/2'
'-x, -y, -z'
'x, -y-1/2, z-1/2'

loop_
_atom_site_type_symbol
_atom_site_label
_atom_site_fract_x
_atom_site_fract_y
_atom_site_fract_z
_atom_site_U_iso_or_equiv
_atom_site_adp_type
_atom_site_calc_flag
_atom_site_refinement_flags_adp
_atom_site_refinement_flags_occupancy
_atom_site_refinement_flags_posn
_atom_site_occupancy
_atom_site_disorder_assembly
_atom_site_disorder_group
N N1 0.5242(11) 0.2641(4) 0.5233(9) 0.055(3) Uani d . . . 1.0 . .
N N2 0.3330(10) 0.4731(3) 1.1473(9) 0.047(3) Uani d . . . 1.0 . .
O O1 0.1426(8) 0.3353(3) 0.8089(8) 0.057(3) Uani d . . . 1.0 . .
C C1 0.4898(12) 0.3584(4) 0.7958(10) 0.042(3) Uani d . . . 1.0 . .
C C2 0.3796(11) 0.3399(4) 0.7243(10) 0.045(3) Uani d . . . 1.0 . .
C C3 0.3922(12) 0.3081(4) 0.6336(11) 0.048(3) Uani d . . . 1.0 . .
H H3 0.3195 0.2958 0.5848 0.057 Uiso calc U . R 1.0 . .
C C4 0.5127(13) 0.2947(4) 0.6156(10) 0.050(4) Uani d . . . 1.0 . .
C C5 0.6167(13) 0.3128(4) 0.6897(11) 0.051(4) Uani d . . . 1.0 . .
H H5 0.6984 0.3035 0.6803 0.062 Uiso calc U . R 1.0 . .
C C6 0.6038(13) 0.3438(4) 0.7763(11) 0.049(3) Uani d . . . 1.0 . .
H H6 0.6774 0.3556 0.8248 0.059 Uiso calc U . R 1.0 . .
C C7 0.4558(12) 0.3903(4) 0.8862(10) 0.043(3) Uani d . . . 1.0 . .
C C8 0.3276(11) 0.3966(4) 0.8850(9) 0.038(3) Uani d . . . 1.0 . .
C C9 0.2843(13) 0.4245(4) 0.9685(10) 0.052(4) Uani d . . . 1.0 . .
H H9 0.1967 0.4288 0.9651 0.062 Uiso calc U . R 1.0 . .
C C10 0.3702(13) 0.4463(4) 1.0574(10) 0.041(3) Uani d . . . 1.0 . .
C C11 0.4989(12) 0.4409(4) 1.0558(11) 0.045(3) Uani d . . . 1.0 . .
H H11 0.5581 0.4566 1.1137 0.054 Uiso calc U . R 1.0 . .
C C12 0.5407(12) 0.4133(4) 0.9717(10) 0.046(3) Uani d . . . 1.0 . .
H H12 0.6283 0.4099 0.9722 0.055 Uiso calc U . R 1.0 . .
C C13 0.4130(13) 0.2473(4) 0.4463(12) 0.056(4) Uani d . . . 1.0 . .
H H13A 0.355 0.2383 0.5054 0.067 Uiso calc U . R 1.0 . .
H H13B 0.4369 0.2223 0.4007 0.067 Uiso calc U . R 1.0 . .
C C15 0.2035(14) 0.4845(4) 1.1461(12) 0.062(4) Uani d . . . 1.0 . .
H H15A 0.1892 0.4872 1.2371 0.074 Uiso calc U . R 1.0 . .
H H15B 0.1497 0.4616 1.1061 0.074 Uiso calc U . R 1.0 . .
C C16 0.4263(13) 0.4968(4) 1.2377(12) 0.054(4) Uani d . . . 1.0 . .
H H16A 0.3817 0.5178 1.2826 0.065 Uiso calc U . R 1.0 . .
H H16B 0.4822 0.5118 1.1869 0.065 Uiso calc U . R 1.0 . .
C C21 0.3423(14) 0.2770(4) 0.3452(11) 0.053(4) Uani d . . . 1.0 . .
C C22 0.2252(16) 0.2650(5) 0.2809(15) 0.070(5) Uani d . . . 1.0 . .
H H22 0.1878 0.24 0.3041 0.084 Uiso calc U . R 1.0 . .
C C23 0.1624(15) 0.2903(6) 0.1808(17) 0.084(5) Uani d . . . 1.0 . .
H H23 0.0818 0.2826 0.1364 0.101 Uiso calc U . R 1.0 . .
C C24 0.2206(17) 0.3272(5) 0.1473(17) 0.081(5) Uani d . . . 1.0 . .
H H24 0.1795 0.3446 0.0801 0.097 Uiso calc U . R 1.0 . .
C C25 0.3366(17) 0.3376(5) 0.2125(13) 0.068(4) Uani d . . . 1.0 . .
H H25 0.3755 0.3625 0.1906 0.082 Uiso calc U . R 1.0 . .
C C26 0.3980(14) 0.3124(4) 0.3095(12) 0.058(4) Uani d . . . 1.0 . .
H H26 0.4796 0.3198 0.3519 0.069 Uiso calc U . R 1.0 . .
C C14 0.6460(14) 0.2483(5) 0.5082(13) 0.077(5) Uani d . . D 1.0 . .
H H14A 0.7052 0.2719 0.5105 0.092 Uiso calc U P R 0.86(3) A 1
H H14B 0.6399 0.235 0.422 0.092 Uiso calc U P R 0.86(3) A 1
H H14C 0.6989 0.2717 0.4874 0.092 Uiso calc U P R 0.14(3) A 2
H H14D 0.6361 0.2288 0.4338 0.092 Uiso calc U P R 0.14(3) A 2
C C31 0.6991(17) 0.2167(5) 0.6134(16) 0.057(4) Uani d U P D 0.86(3) A 1
C C32 0.6358(19) 0.1822(5) 0.6369(15) 0.064(5) Uani d U P D 0.86(3) A 1
H H32 0.5572 0.1762 0.5849 0.077 Uiso calc U P R 0.86(3) A 1
C C33 0.6836(17) 0.1559(5) 0.7348(14) 0.064(5) Uani d U P D 0.86(3) A 1
H H33 0.6361 0.132 0.7492 0.077 Uiso calc U P R 0.86(3) A 1
C C34 0.7963(17) 0.1620(6) 0.8132(18) 0.080(6) Uani d U P D 0.86(3) A 1
H H34 0.8266 0.143 0.8806 0.096 Uiso calc U P R 0.86(3) A 1
C C35 0.864(2) 0.1963(6) 0.791(2) 0.088(6) Uani d U P D 0.86(3) A 1
H H35 0.9417 0.2016 0.8451 0.106 Uiso calc U P R 0.86(3) A 1
C C36 0.820(2) 0.2231(7) 0.693(2) 0.094(7) Uani d U P D 0.86(3) A 1
H H36 0.8698 0.2463 0.6768 0.112 Uiso calc U P R 0.86(3) A 1
C C31A 0.714(7) 0.226(2) 0.629(7) 0.057(12) Uani d U P D 0.14(3) A 2
C C32A 0.684(8) 0.1858(18) 0.651(7) 0.057(12) Uani d U P D 0.14(3) A 2
H H32A 0.6093 0.1737 0.6045 0.068 Uiso calc U P R 0.14(3) A 2
C C33A 0.762(9) 0.1631(19) 0.739(7) 0.074(10) Uani d U P D 0.14(3) A 2
H H33A 0.7393 0.1351 0.7536 0.089 Uiso calc U P R 0.14(3) A 2
C C34A 0.870(9) 0.178(3) 0.809(8) 0.088(13) Uani d U P D 0.14(3) A 2
H H34A 0.9233 0.1605 0.8675 0.106 Uiso calc U P R 0.14(3) A 2
C C35A 0.901(7) 0.218(3) 0.792(8) 0.089(13) Uani d U P D 0.14(3) A 2
H H35A 0.9734 0.23 0.8433 0.107 Uiso calc U P R 0.14(3) A 2
C C36A 0.829(7) 0.242(3) 0.700(7) 0.091(13) Uani d U P D 0.14(3) A 2
H H36A 0.8552 0.2695 0.6839 0.109 Uiso calc U P R 0.14(3) A 2
C C41 0.1606(10) 0.5243(4) 1.0752(11) 0.041(3) Uani d . . . 1.0 . .
C C42 0.1772(11) 0.5297(4) 0.9464(11) 0.047(3) Uani d . . . 1.0 . .
H H42 0.2121 0.508 0.9019 0.057 Uiso calc U . R 1.0 . .
C C43 0.1431(11) 0.5667(5) 0.8837(13) 0.059(4) Uani d . . . 1.0 . .
H H43 0.1531 0.5698 0.7953 0.07 Uiso calc U . R 1.0 . .
C C44 0.0952(12) 0.5988(5) 0.9456(14) 0.065(4) Uani d . . . 1.0 . .
H H44 0.0746 0.6241 0.9006 0.078 Uiso calc U . R 1.0 . .
C C45 0.0766(13) 0.5950(5) 1.0721(16) 0.068(4) Uani d . . . 1.0 . .
H H45 0.0427 0.6173 1.1151 0.082 Uiso calc U . R 1.0 . .
C C46 0.1092(11) 0.5568(4) 1.1372(13) 0.052(4) Uani d . . . 1.0 . .
H H46 0.0958 0.5535 1.2244 0.062 Uiso calc U . R 1.0 . .
C C51 0.5064(13) 0.4700(4) 1.3394(11) 0.052(4) Uani d . . . 1.0 . .
C C52 0.4542(13) 0.4357(4) 1.3914(11) 0.052(4) Uani d . . . 1.0 . .
H H52 0.3685 0.4287 1.3635 0.062 Uiso calc U . R 1.0 . .
C C53 0.5274(15) 0.4118(5) 1.4835(12) 0.064(4) Uani d . . . 1.0 . .
H H53 0.492 0.388 1.5178 0.077 Uiso calc U . R 1.0 . .
C C54 0.6480(16) 0.4215(5) 1.5256(11) 0.064(4) Uani d . . . 1.0 . .
H H54 0.6966 0.4051 1.591 0.077 Uiso calc U . R 1.0 . .
C C55 0.7015(14) 0.4553(6) 1.4740(13) 0.082(6) Uani d . . . 1.0 . .
H H55 0.7876 0.4618 1.5011 0.098 Uiso calc U . R 1.0 . .
C C56 0.6276(14) 0.4796(5) 1.3819(11) 0.065(4) Uani d . . . 1.0 . .
H H56 0.6632 0.5034 1.3481 0.078 Uiso calc U . R 1.0 . .
P P1 0.2398(3) 0.36274(12) 0.7658(3) 0.0537(10) Uani d . . D 1.0 . .
C C61 0.1833(16) 0.3955(6) 0.6315(14) 0.044(4) Uani d U P D 0.743(15) B 1
C C62 0.1696(15) 0.3793(6) 0.5048(14) 0.069(6) Uani d U P D 0.743(15) B 1
H H62 0.2039 0.3528 0.4908 0.083 Uiso calc U P R 0.743(15) B 1
C C63 0.1055(16) 0.4017(5) 0.3980(17) 0.068(6) Uani d U P D 0.743(15) B 1
H H63 0.0923 0.3902 0.3132 0.082 Uiso calc U P R 0.743(15) B 1
C C64 0.0618(19) 0.4418(6) 0.4213(16) 0.059(5) Uani d U P D 0.743(15) B 1
H H64 0.0284 0.4592 0.3505 0.071 Uiso calc U P R 0.743(15) B 1
C C65 0.068(2) 0.4562(7) 0.5496(16) 0.087(7) Uani d U P D 0.743(15) B 1
H H65 0.0294 0.4816 0.5683 0.104 Uiso calc U P R 0.743(15) B 1
C C66 0.1328(18) 0.4310(6) 0.6495(18) 0.068(6) Uani d U P D 0.743(15) B 1
H H66 0.1399 0.4409 0.7362 0.082 Uiso calc U P R 0.743(15) B 1
C C61A 0.159(3) 0.3918(13) 0.635(4) 0.043(10) Uani d U P D 0.257(15) B 2
C C62A 0.227(3) 0.4244(11) 0.590(3) 0.045(13) Uani d U P D 0.257(15) B 2
H H62A 0.3085 0.4311 0.6342 0.054 Uiso calc U P R 0.257(15) B 2
C C63A 0.174(4) 0.4473(13) 0.479(4) 0.09(2) Uani d U P D 0.257(15) B 2
H H63A 0.2171 0.4701 0.4486 0.11 Uiso calc U P R 0.257(15) B 2
C C64A 0.055(5) 0.4347(16) 0.416(4) 0.057(10) Uani d U P D 0.257(15) B 2
H H64A 0.0196 0.4477 0.3366 0.068 Uiso calc U P R 0.257(15) B 2
C C65A -0.013(5) 0.4033(18) 0.468(5) 0.15(4) Uani d U P D 0.257(15) B 2
H H65A -0.0965 0.3964 0.4286 0.178 Uiso calc U P R 0.257(15) B 2
C C66A 0.047(3) 0.3823(14) 0.580(4) 0.077(19) Uani d U P D 0.257(15) B 2
H H66A 0.0034 0.3606 0.6154 0.092 Uiso calc U P R 0.257(15) B 2

loop_
_atom_site_aniso_label
_atom_site_aniso_U_11
_atom_site_aniso_U_22
_atom_site_aniso_U_33
_atom_site_aniso_U_12
_atom_site_aniso_U_13
_atom_site_aniso_U_23
N1 0.069(8) 0.076(9) 0.027(6) -0.002(6) 0.023(5) -0.013(5)
N2 0.055(7) 0.054(8) 0.031(5) 0.006(6) 0.008(5) -0.007(5)
O1 0.041(5) 0.069(7) 0.069(6) 0.001(5) 0.031(5) -0.011(5)
C1 0.050(8) 0.052(9) 0.024(6) 0.001(7) 0.005(6) 0.005(5)
C2 0.047(8) 0.069(10) 0.017(6) 0.007(7) 0.005(5) 0.005(6)
C3 0.055(9) 0.052(9) 0.037(7) -0.013(7) 0.011(6) -0.002(6)
C4 0.066(10) 0.066(10) 0.021(6) 0.005(7) 0.021(6) 0.015(6)
C5 0.053(9) 0.070(10) 0.037(7) 0.002(7) 0.023(7) 0.003(7)
C6 0.055(9) 0.069(10) 0.027(6) 0.001(7) 0.013(6) 0.010(6)
C7 0.066(9) 0.046(8) 0.016(6) -0.011(7) 0.004(6) 0.009(5)
C8 0.037(7) 0.057(9) 0.019(6) -0.001(6) -0.004(5) -0.008(5)
C9 0.060(9) 0.069(10) 0.027(6) 0.009(7) 0.007(6) -0.002(6)
C10 0.064(9) 0.032(8) 0.025(6) -0.005(6) -0.003(6) -0.001(5)
C11 0.053(9) 0.050(9) 0.030(7) -0.017(7) 0.001(6) 0.001(6)
C12 0.049(8) 0.059(9) 0.031(7) -0.013(7) 0.010(6) 0.001(6)
C13 0.064(10) 0.066(10) 0.039(7) -0.007(8) 0.015(7) -0.005(7)
C15 0.096(12) 0.062(11) 0.033(7) -0.027(9) 0.027(7) -0.010(7)
C16 0.069(10) 0.047(9) 0.046(8) -0.005(7) 0.007(7) -0.009(6)
C21 0.070(10) 0.061(10) 0.033(7) 0.005(8) 0.022(7) -0.004(6)
C22 0.083(12) 0.054(11) 0.081(11) 0.018(9) 0.035(10) 0.019(8)
C23 0.054(10) 0.112(16) 0.092(12) 0.014(10) 0.029(9) 0.004(11)
C24 0.088(13) 0.075(13) 0.092(13) 0.029(10) 0.054(11) 0.035(10)
C25 0.095(13) 0.063(11) 0.046(9) -0.018(9) 0.011(8) 0.008(7)
C26 0.074(10) 0.061(10) 0.038(8) -0.012(8) 0.006(7) 0.001(7)
C14 0.075(11) 0.108(14) 0.057(9) -0.008(10) 0.041(8) -0.032(9)
C31 0.060(8) 0.063(8) 0.051(7) 0.009(7) 0.011(6) -0.009(6)
C32 0.065(9) 0.076(9) 0.053(7) 0.001(7) 0.013(7) -0.002(7)
C33 0.052(9) 0.073(9) 0.068(8) 0.000(7) 0.012(7) 0.005(7)
C34 0.086(10) 0.079(9) 0.075(9) 0.002(8) 0.014(8) 0.003(7)
C35 0.085(9) 0.086(10) 0.093(9) 0.000(8) 0.011(7) 0.009(7)
C36 0.089(9) 0.101(11) 0.093(9) 0.005(8) 0.024(8) 0.005(8)
C31A 0.057(14) 0.060(14) 0.054(14) 0.002(9) 0.009(9) -0.004(9)
C32A 0.056(15) 0.061(14) 0.055(14) 0.000(10) 0.012(9) -0.002(9)
C33A 0.073(12) 0.075(12) 0.074(12) 0.000(9) 0.011(9) 0.000(9)
C34A 0.087(15) 0.088(15) 0.090(15) -0.001(10) 0.013(9) 0.001(10)
C35A 0.088(15) 0.090(15) 0.090(15) 0.000(10) 0.014(9) 0.002(10)
C36A 0.090(15) 0.094(16) 0.091(15) 0.002(10) 0.019(9) -0.001(10)
C41 0.020(6) 0.062(10) 0.047(7) -0.002(6) 0.021(5) -0.001(6)
C42 0.046(8) 0.051(10) 0.046(8) -0.018(7) 0.006(6) -0.006(6)
C43 0.034(8) 0.099(13) 0.042(8) 0.003(8) 0.003(6) -0.009(8)
C44 0.047(9) 0.092(13) 0.054(9) 0.009(8) 0.003(7) 0.016(8)
C45 0.048(9) 0.060(12) 0.097(12) 0.017(8) 0.011(8) -0.005(9)
C46 0.044(8) 0.060(10) 0.058(8) -0.009(7) 0.032(7) -0.016(7)
C51 0.069(10) 0.067(11) 0.023(6) -0.006(8) 0.012(6) -0.008(6)
C52 0.059(9) 0.064(10) 0.029(7) -0.016(7) 0.001(6) -0.006(6)
C53 0.067(11) 0.087(13) 0.039(8) -0.010(9) 0.007(7) -0.010(8)
C54 0.094(13) 0.084(12) 0.015(6) 0.005(9) 0.014(7) 0.006(7)
C55 0.054(10) 0.160(18) 0.030(8) -0.012(11) 0.001(7) 0.001(9)
C56 0.065(10) 0.101(13) 0.029(7) -0.028(9) 0.009(7) 0.000(7)
P1 0.053(2) 0.071(3) 0.0369(18) 0.0049(19) 0.0055(15) -0.0125(17)
C61 0.047(8) 0.049(8) 0.036(7) 0.007(7) 0.006(6) -0.003(6)
C62 0.072(10) 0.069(10) 0.064(9) 0.003(8) 0.002(7) 0.002(7)
C63 0.074(10) 0.074(10) 0.055(8) 0.004(8) 0.004(7) 0.005(7)
C64 0.051(8) 0.067(9) 0.056(8) -0.007(7) 0.001(7) 0.006(7)
C65 0.084(11) 0.088(11) 0.088(10) 0.004(8) 0.011(8) 0.000(8)
C66 0.072(10) 0.074(10) 0.058(9) -0.001(8) 0.007(7) 0.001(8)
C61A 0.045(12) 0.045(12) 0.038(12) 0.001(9) 0.004(9) -0.001(9)
C62A 0.037(16) 0.046(16) 0.050(15) 0.001(10) 0.000(10) 0.002(10)
C63A 0.09(2) 0.09(2) 0.09(2) 0.000(10) 0.015(11) 0.004(10)
C64A 0.053(12) 0.061(13) 0.055(12) -0.002(9) 0.005(9) 0.002(9)
C65A 0.15(4) 0.15(4) 0.15(4) 0.001(11) 0.022(12) 0.001(10)
C66A 0.08(2) 0.08(2) 0.08(2) 0.001(10) 0.012(10) -0.003(10)

loop_
_atom_type_symbol
_atom_type_description
_atom_type_scat_dispersion_real
_atom_type_scat_dispersion_imag
_atom_type_scat_source
C C 0.0181 0.0091 'International Tables Vol C Tables 4.2.6.8 and 6.1.1.4'
H H 0.0000 0.0000 'International Tables Vol C Tables 4.2.6.8 and 6.1.1.4'
N N 0.0311 0.0180 'International Tables Vol C Tables 4.2.6.8 and 6.1.1.4'
O O 0.0492 0.0322 'International Tables Vol C Tables 4.2.6.8 and 6.1.1.4'
P P 0.2955 0.4335 'International Tables Vol C Tables 4.2.6.8 and 6.1.1.4'

loop_
_geom_angle_atom_site_label_1
_geom_angle_atom_site_label_2
_geom_angle_atom_site_label_3
_geom_angle
C4 N1 C13 119.5(11)
C4 N1 C14 120.5(12)
C13 N1 C14 120.0(11)
C10 N2 C15 122.7(10)
C10 N2 C16 120.9(11)
C15 N2 C16 115.7(10)
C6 C1 C2 118.2(12)
C6 C1 C7 131.1(12)
C2 C1 C7 110.7(11)
C3 C2 C1 119.4(11)
C3 C2 P1 129.3(10)
C1 C2 P1 111.3(9)
C4 C3 C2 119.9(12)
C5 C4 N1 121.9(12)
C5 C4 C3 118.6(12)
N1 C4 C3 119.5(12)
C6 C5 C4 121.1(13)
C1 C6 C5 122.8(13)
C12 C7 C8 118.7(11)
C12 C7 C1 125.1(12)
C8 C7 C1 116.1(11)
C9 C8 C7 121.4(11)
C9 C8 P1 129.3(10)
C7 C8 P1 109.2(8)
C8 C9 C10 119.4(12)
N2 C10 C9 122.2(12)
N2 C10 C11 118.9(11)
C9 C10 C11 119.0(11)
C12 C11 C10 121.0(11)
C11 C12 C7 120.4(12)
N1 C13 C21 115.4(12)
N2 C15 C41 116.2(10)
N2 C16 C51 113.9(11)
C26 C21 C22 120.4(13)
C26 C21 C13 121.0(14)
C22 C21 C13 118.3(13)
C21 C22 C23 119.4(15)
C22 C23 C24 119.3(17)
C25 C24 C23 119.3(16)
C24 C25 C26 121.0(15)
C21 C26 C25 120.6(14)
N1 C14 C31A 113.(4)
N1 C14 C31 113.4(12)
C32 C31 C36 116.8(16)
C32 C31 C14 122.2(15)
C36 C31 C14 121.1(15)
C31 C32 C33 120.4(17)
C32 C33 C34 123.5(18)
C35 C34 C33 117.7(19)
C34 C35 C36 121.(2)
C35 C36 C31 121.(2)
C32A C31A C36A 118.(3)
C32A C31A C14 119.(3)
C36A C31A C14 121.(3)
C33A C32A C31A 119.(3)
C32A C33A C34A 124.(3)
C33A C34A C35A 118.(3)
C34A C35A C36A 120.(3)
C35A C36A C31A 121.(3)
C46 C41 C42 118.4(13)
C46 C41 C15 121.5(11)
C42 C41 C15 120.0(11)
C43 C42 C41 120.0(13)
C44 C43 C42 121.4(13)
C43 C44 C45 120.9(15)
C44 C45 C46 118.3(14)
C41 C46 C45 121.0(12)
C56 C51 C52 119.1(13)
C56 C51 C16 120.8(13)
C52 C51 C16 120.1(13)
C53 C52 C51 119.5(13)
C54 C53 C52 121.1(15)
C53 C54 C55 120.0(14)
C54 C55 C56 119.0(14)
C51 C56 C55 121.2(15)
O1 P1 C61A 105.0(12)
O1 P1 C61 114.7(7)
O1 P1 C2 119.2(6)
C61A P1 C2 111.4(15)
C61 P1 C2 104.4(7)
O1 P1 C8 117.8(5)
C61A P1 C8 110.7(16)
C61 P1 C8 105.2(8)
C2 P1 C8 92.6(6)
C66 C61 C62 118.7(15)
C66 C61 P1 120.6(13)
C62 C61 P1 119.5(14)
C61 C62 C63 121.1(16)
C64 C63 C62 117.9(16)
C65 C64 C63 120.0(16)
C64 C65 C66 117.0(18)
C61 C66 C65 124.8(19)
C66A C61A C62A 122.(2)
C66A C61A P1 122.(2)
C62A C61A P1 116.(2)
C61A C62A C63A 120.(2)
C64A C63A C62A 117.(3)
C65A C64A C63A 121.(3)
C64A C65A C66A 117.(3)
C61A C66A C65A 122.(3)

loop_
_geom_bond_atom_site_label_1
_geom_bond_atom_site_label_2
_geom_bond_distance
N1 C4 1.398(16)
N1 C13 1.438(16)
N1 C14 1.439(17)
N2 C10 1.379(15)
N2 C15 1.443(17)
N2 C16 1.477(15)
O1 P1 1.495(9)
C1 C6 1.362(17)
C1 C2 1.429(17)
C1 C7 1.478(17)
C2 C3 1.414(17)
C2 P1 1.792(12)
C3 C4 1.410(17)
C4 C5 1.384(18)
C5 C6 1.367(17)
C7 C12 1.385(16)
C7 C8 1.396(16)
C8 C9 1.384(16)
C8 P1 1.803(11)
C9 C10 1.392(17)
C10 C11 1.401(17)
C11 C12 1.375(17)
C13 C21 1.532(18)
C15 C41 1.513(18)
C16 C51 1.524(18)
C21 C26 1.368(18)
C21 C22 1.39(2)
C22 C23 1.41(2)
C23 C24 1.41(2)
C24 C25 1.37(2)
C25 C26 1.379(19)
C14 C31A 1.53(3)
C14 C31 1.54(2)
C31 C32 1.347(14)
C31 C36 1.44(2)
C32 C33 1.364(14)
C33 C34 1.367(14)
C34 C35 1.359(15)
C35 C36 1.366(15)
C31A C32A 1.360(17)
C31A C36A 1.44(3)
C32A C33A 1.360(17)
C33A C34A 1.361(17)
C34A C35A 1.362(17)
C35A C36A 1.362(17)
C41 C46 1.391(17)
C41 C42 1.394(16)
C42 C43 1.378(19)
C43 C44 1.36(2)
C44 C45 1.372(19)
C45 C46 1.420(19)
C51 C56 1.348(18)
C51 C52 1.389(18)
C52 C53 1.377(19)
C53 C54 1.342(19)
C54 C55 1.38(2)
C55 C56 1.39(2)
P1 C61A 1.765(19)
P1 C61 1.780(14)
C61 C66 1.29(3)
C61 C62 1.406(15)
C62 C63 1.412(14)
C63 C64 1.409(15)
C64 C65 1.407(15)
C65 C66 1.416(15)
C61A C66A 1.29(3)
C61A C62A 1.408(17)
C62A C63A 1.412(17)
C63A C64A 1.408(17)
C64A C65A 1.408(17)
C65A C66A 1.415(17)

loop_
_geom_torsion_atom_site_label_1
_geom_torsion_atom_site_label_2
_geom_torsion_atom_site_label_3
_geom_torsion_atom_site_label_4
_geom_torsion
C6 C1 C2 C3 -1.9(17)
C7 C1 C2 C3 -179.1(10)
C6 C1 C2 P1 178.9(9)
C7 C1 C2 P1 1.6(12)
C1 C2 C3 C4 0.7(17)
P1 C2 C3 C4 179.8(9)
C13 N1 C4 C5 -178.1(12)
C14 N1 C4 C5 4.0(19)
C13 N1 C4 C3 1.2(17)
C14 N1 C4 C3 -176.6(12)
C2 C3 C4 C5 1.1(17)
C2 C3 C4 N1 -178.3(11)
N1 C4 C5 C6 177.6(11)
C3 C4 C5 C6 -1.8(18)
C2 C1 C6 C5 1.2(18)
C7 C1 C6 C5 177.9(12)
C4 C5 C6 C1 0.6(19)
C6 C1 C7 C12 2.(2)
C2 C1 C7 C12 178.3(11)
C6 C1 C7 C8 -177.2(12)
C2 C1 C7 C8 -0.4(14)
C12 C7 C8 C9 -1.1(18)
C1 C7 C8 C9 177.7(11)
C12 C7 C8 P1 -179.8(9)
C1 C7 C8 P1 -1.1(13)
C7 C8 C9 C10 -1.3(18)
P1 C8 C9 C10 177.2(9)
C15 N2 C10 C9 -8.0(18)
C16 N2 C10 C9 -178.1(11)
C15 N2 C10 C11 172.1(11)
C16 N2 C10 C11 2.0(17)
C8 C9 C10 N2 -176.8(11)
C8 C9 C10 C11 3.1(18)
N2 C10 C11 C12 177.2(11)
C9 C10 C11 C12 -2.6(18)
C10 C11 C12 C7 0.3(18)
C8 C7 C12 C11 1.6(17)
C1 C7 C12 C11 -177.1(11)
C4 N1 C13 C21 70.2(14)
C14 N1 C13 C21 -111.9(14)
C10 N2 C15 C41 -94.3(14)
C16 N2 C15 C41 76.3(13)
C10 N2 C16 C51 -68.9(15)
C15 N2 C16 C51 120.3(12)
N1 C13 C21 C26 15.7(17)
N1 C13 C21 C22 -170.8(11)
C26 C21 C22 C23 -2.(2)
C13 C21 C22 C23 -175.3(13)
C21 C22 C23 C24 1.(2)
C22 C23 C24 C25 0.(2)
C23 C24 C25 C26 1.(2)
C22 C21 C26 C25 2.(2)
C13 C21 C26 C25 175.8(12)
C24 C25 C26 C21 -2.(2)
C4 N1 C14 C31A 63.(3)
C13 N1 C14 C31A -114.(3)
C4 N1 C14 C31 78.1(17)
C13 N1 C14 C31 -99.7(15)
N1 C14 C31 C32 55.6(19)
N1 C14 C31 C36 -123.8(17)
C36 C31 C32 C33 2.2(16)
C14 C31 C32 C33 -177.2(17)
C31 C32 C33 C34 -0.6(17)
C32 C33 C34 C35 0.(3)
C33 C34 C35 C36 -1.(3)
C34 C35 C36 C31 3.(3)
C32 C31 C36 C35 -3.(3)
C14 C31 C36 C35 176.(2)
N1 C14 C31A C32A 81.(6)
N1 C14 C31A C36A -116.(6)
C36A C31A C32A C33A 1.(3)
C14 C31A C32A C33A 165.(8)
C31A C32A C33A C34A 0.(3)
C32A C33A C34A C35A 2.(7)
C33A C34A C35A C36A -5.(9)
C34A C35A C36A C31A 5.(9)
C32A C31A C36A C35A -4.(6)
C14 C31A C36A C35A -167.(9)
N2 C15 C41 C46 -122.8(12)
N2 C15 C41 C42 54.3(16)
C46 C41 C42 C43 0.0(17)
C15 C41 C42 C43 -177.2(12)
C41 C42 C43 C44 1.(2)
C42 C43 C44 C45 -2.(2)
C43 C44 C45 C46 0.(2)
C42 C41 C46 C45 -1.1(18)
C15 C41 C46 C45 176.0(12)
C44 C45 C46 C41 1.(2)
N2 C16 C51 C56 145.5(12)
N2 C16 C51 C52 -35.7(17)
C56 C51 C52 C53 -1.0(19)
C16 C51 C52 C53 -179.8(12)
C51 C52 C53 C54 1.(2)
C52 C53 C54 C55 -2.(2)
C53 C54 C55 C56 2.(2)
C52 C51 C56 C55 1.(2)
C16 C51 C56 C55 -179.7(13)
C54 C55 C56 C51 -2.(2)
C3 C2 P1 O1 54.9(13)
C1 C2 P1 O1 -126.0(9)
C3 C2 P1 C61A -68.(2)
C1 C2 P1 C61A 111.5(18)
C3 C2 P1 C61 -74.7(13)
C1 C2 P1 C61 104.4(10)
C3 C2 P1 C8 179.0(12)
C1 C2 P1 C8 -1.9(9)
C9 C8 P1 O1 -51.8(13)
C7 C8 P1 O1 126.8(8)
C9 C8 P1 C61A 69.0(19)
C7 C8 P1 C61A -112.3(16)
C9 C8 P1 C61 77.4(13)
C7 C8 P1 C61 -104.0(10)
C9 C8 P1 C2 -177.0(12)
C7 C8 P1 C2 1.7(9)
O1 P1 C61 C66 85.2(17)
C2 P1 C61 C66 -142.6(16)
C8 P1 C61 C66 -45.8(17)
O1 P1 C61 C62 -81.6(12)
C2 P1 C61 C62 50.7(13)
C8 P1 C61 C62 147.4(11)
C66 C61 C62 C63 2.0(18)
P1 C61 C62 C63 169.0(14)
C61 C62 C63 C64 3.4(17)
C62 C63 C64 C65 -8.(3)
C63 C64 C65 C66 8.(3)
C62 C61 C66 C65 -3.(3)
P1 C61 C66 C65 -169.5(17)
C64 C65 C66 C61 -2.(3)
O1 P1 C61A C66A -13.(4)
C2 P1 C61A C66A 117.(3)
C8 P1 C61A C66A -141.(3)
O1 P1 C61A C62A 171.(2)
C2 P1 C61A C62A -59.(3)
C8 P1 C61A C62A 43.(3)
C66A C61A C62A C63A -1.(3)
P1 C61A C62A C63A 175.(4)
C61A C62A C63A C64A -2.(2)
C62A C63A C64A C65A 6.(5)
C63A C64A C65A C66A -5.(7)
C62A C61A C66A C65A 2.(6)
P1 C61A C66A C65A -174.(4)
C64A C65A C66A C61A 1.(7)
